data_1512317
loop_
_publ_author_name
'Chi, Xiaodong'
'Xue, Min'
'Yao, Yong'
'Huang, Feihe'

_publ_section_title
;
 Redox-Responsive Complexation between a Pillar[5]arene with Mono(ethylene
 oxide) Substituents and Paraquat
;
_journal_issue 18
_journal_name_full 'Organic Letters'
_journal_page_first 4722
_journal_paper_doi 10.1021/ol402048n
_journal_volume 15
_journal_year 2013
_chemical_formula_moiety 'C65 H90 O20'
_chemical_formula_sum 'C65 H90 O20'
_chemical_formula_weight 1191.37
_chemical_name_systematic
; 
 ? 
;
_space_group_IT_number 2
_symmetry_cell_setting triclinic
_symmetry_space_group_name_Hall '-P 1'
_symmetry_space_group_name_H-M 'P -1'
_atom_sites_solution_hydrogens geom
_atom_sites_solution_primary direct
_atom_sites_solution_secondary difmap
_audit_creation_method SHELXL-97
_cell_angle_alpha 97.099(3)
_cell_angle_beta 92.419(2)
_cell_angle_gamma 95.634(2)
_cell_formula_units_Z 2
_cell_length_a 14.1091(4)
_cell_length_b 15.1076(5)
_cell_length_c 17.2194(5)
_cell_measurement_reflns_used 7768
_cell_measurement_temperature 170(2)
_cell_measurement_theta_max 67.2835
_cell_measurement_theta_min 3.6748
_cell_volume 3619.17(19)
_computing_cell_refinement 'CrysAlis PRO (Agilent Technologies, 2011)'
_computing_data_collection 'CrysAlis PRO'
_computing_data_reduction 'CrysAlis PRO'
_computing_molecular_graphics 'OLEX2 (Dolomanov et al., 2009)'
_computing_publication_material OLEX2
_computing_structure_refinement 'SHELXL-97 (Sheldrick, 2008)'
_computing_structure_solution 'SHELXS-97 (Sheldrick, 2008)'
_diffrn_ambient_temperature 170(2)
_diffrn_detector_area_resol_mean 10.3592
_diffrn_measured_fraction_theta_full 0.973
_diffrn_measured_fraction_theta_max 0.973
_diffrn_measurement_device_type 'Xcalibur, Atlas, Gemini ultra'
_diffrn_measurement_method '\w scans'
_diffrn_radiation_monochromator graphite
_diffrn_radiation_source 'fine-focus sealed tube'
_diffrn_radiation_type CuK\a
_diffrn_radiation_wavelength 1.54184
_diffrn_reflns_av_R_equivalents 0.0341
_diffrn_reflns_av_sigmaI/netI 0.0398
_diffrn_reflns_limit_h_max 14
_diffrn_reflns_limit_h_min -16
_diffrn_reflns_limit_k_max 18
_diffrn_reflns_limit_k_min -16
_diffrn_reflns_limit_l_max 20
_diffrn_reflns_limit_l_min -20
_diffrn_reflns_number 23963
_diffrn_reflns_theta_full 67.40
_diffrn_reflns_theta_max 67.40
_diffrn_reflns_theta_min 3.68
_exptl_absorpt_coefficient_mu 0.662
_exptl_absorpt_correction_T_max 0.7965
_exptl_absorpt_correction_T_min 0.7417
_exptl_absorpt_correction_type multi-scan
_exptl_absorpt_process_details
;
CrysAlis PRO (Agilent Technologies, 2011) 
;
_exptl_crystal_colour colorless
_exptl_crystal_density_diffrn 1.093
_exptl_crystal_density_method 'not measured'
_exptl_crystal_description block
_exptl_crystal_F_000 1280
_exptl_crystal_size_max 0.48
_exptl_crystal_size_mid 0.39
_exptl_crystal_size_min 0.36
_platon_squeeze_details
;
;
_refine_diff_density_max 1.154
_refine_diff_density_min -0.639
_refine_diff_density_rms 0.075
_refine_ls_extinction_method none
_refine_ls_goodness_of_fit_ref 1.139
_refine_ls_hydrogen_treatment constr
_refine_ls_matrix_type full
_refine_ls_number_parameters 801
_refine_ls_number_reflns 12643
_refine_ls_number_restraints 0
_refine_ls_restrained_S_all 1.139
_refine_ls_R_factor_all 0.1111
_refine_ls_R_factor_gt 0.0911
_refine_ls_shift/su_max 0.075
_refine_ls_shift/su_mean 0.003
_refine_ls_structure_factor_coef Fsqd
_refine_ls_weighting_details 'calc w=1/[\s^2^(Fo^2^)+(0.2000P)^2^+0.0000P] where P=(Fo^2^+2Fc^2^)/3'
_refine_ls_weighting_scheme calc
_refine_ls_wR_factor_gt 0.2730
_refine_ls_wR_factor_ref 0.3029
_reflns_number_gt 8901
_reflns_number_total 12643
_reflns_threshold_expression >2sigma(I)
_cod_data_source_file ol402048n_si_002.cif
_cod_data_source_block 1
_cod_depositor_comments
;
The following automatic conversions were performed:

'_symmetry_cell_setting' value 'Triclinic' changed to 'triclinic'
according to /home/saulius/struct/CIF-dictionaries/cif_core.dic
dictionary named 'cif_core.dic' version 2.4.2 from 2011-04-26.

Automatic conversion script
Id: cif_fix_values 1891 2012-01-12 08:04:46Z andrius 
;
_cod_original_cell_volume 3619.19(18)
_cod_database_code 1512317

loop_
_symmetry_equiv_pos_as_xyz
'x, y, z'
'-x, -y, -z'

loop_
_atom_site_label
_atom_site_type_symbol
_atom_site_fract_x
_atom_site_fract_y
_atom_site_fract_z
_atom_site_U_iso_or_equiv
_atom_site_adp_type
_atom_site_occupancy
_atom_site_symmetry_multiplicity
_atom_site_calc_flag
_atom_site_refinement_flags
_atom_site_disorder_assembly
_atom_site_disorder_group
O1 O -0.12722(15) 0.68826(13) 0.18079(12) 0.0529(5) Uani 1 1 d . . .
O2 O -0.2005(2) 0.5210(2) 0.2282(2) 0.0950(9) Uani 1 1 d . . .
O3 O 0.07153(16) 1.01581(13) 0.15350(12) 0.0560(5) Uani 1 1 d . . .
O4 O 0.22550(16) 1.14939(14) 0.14981(14) 0.0615(6) Uani 1 1 d . . .
O5 O -0.00723(13) 0.89957(13) 0.42428(11) 0.0479(5) Uani 1 1 d . . .
O6 O -0.17258(14) 0.78092(14) 0.43304(13) 0.0581(5) Uani 1 1 d . . .
O7 O 0.34808(14) 1.05902(15) 0.36774(14) 0.0585(5) Uani 1 1 d . . .
O8 O 0.4401(2) 1.2757(2) 0.3226(2) 0.1055(11) Uani 1 1 d . . .
O9 O 0.29181(17) 0.77936(15) 0.52976(14) 0.0639(6) Uani 1 1 d . . .
O10 O 0.2178(6) 0.7439(6) 0.6800(5) 0.131(2) Uani 0.620(6) 1 d P A 1
O11 O 0.55587(15) 0.80299(16) 0.30308(14) 0.0617(6) Uani 1 1 d . . .
O12 O 0.656(3) 0.918(6) 0.157(3) 0.151(3) Uani 0.077(9) 1 d P B 1
O13 O 0.34968(16) 0.50336(15) 0.35409(13) 0.0577(5) Uani 1 1 d . . .
O14 O 0.2526(2) 0.4807(2) 0.49560(17) 0.0881(8) Uani 1 1 d . . .
O15 O 0.42044(15) 0.58547(16) 0.05665(13) 0.0601(6) Uani 1 1 d . . .
O16 O 0.4418(2) 0.6956(2) -0.06874(18) 0.0921(9) Uani 1 1 d . . .
O17 O 0.08350(13) 0.43704(13) 0.13365(12) 0.0476(5) Uani 1 1 d . . .
O18 O 0.07421(17) 0.34032(15) 0.26418(14) 0.0660(6) Uani 1 1 d . . .
O19 O 0.13184(16) 0.73224(16) -0.02710(14) 0.0622(6) Uani 1 1 d . . .
O20 O 0.1715(8) 0.8911(6) -0.0756(6) 0.1277(19) Uani 0.482(7) 1 d P C 1
C1 C -0.04329(19) 0.70252(18) 0.03981(16) 0.0442(6) Uani 1 1 d . . .
H1A H -0.0399 0.7269 -0.0109 0.053 Uiso 1 1 calc R . .
H1B H -0.1061 0.6670 0.0401 0.053 Uiso 1 1 calc R . .
C2 C -0.03565(18) 0.77945(17) 0.10567(15) 0.0403(5) Uani 1 1 d . . .
C3 C -0.07692(18) 0.76930(17) 0.17663(16) 0.0419(6) Uani 1 1 d . . .
C4 C -0.06620(18) 0.83999(18) 0.23833(16) 0.0428(6) Uani 1 1 d . . .
H4 H -0.0944 0.8320 0.2864 0.051 Uiso 1 1 calc R . .
C5 C -0.01507(17) 0.92155(16) 0.23049(15) 0.0394(5) Uani 1 1 d . . .
C6 C 0.02432(19) 0.93241(17) 0.15838(16) 0.0436(6) Uani 1 1 d . . .
C7 C 0.01486(19) 0.86156(18) 0.09751(16) 0.0443(6) Uani 1 1 d . . .
H7 H 0.0434 0.8694 0.0495 0.053 Uiso 1 1 calc R . .
C8 C -0.1833(3) 0.6780(2) 0.2456(2) 0.0738(10) Uani 1 1 d . . .
H8A H -0.2204 0.7301 0.2564 0.089 Uiso 1 1 calc R . .
H8B H -0.1419 0.6746 0.2928 0.089 Uiso 1 1 calc R . .
C9 C -0.2528(3) 0.5893(3) 0.2260(3) 0.0783(11) Uani 1 1 d . . .
H9A H -0.3024 0.5870 0.2649 0.094 Uiso 1 1 calc R . .
H9B H -0.2846 0.5868 0.1733 0.094 Uiso 1 1 calc R . .
C10 C -0.2589(5) 0.4381(4) 0.2098(4) 0.1197(19) Uani 1 1 d . . .
H10A H -0.2982 0.4394 0.1618 0.180 Uiso 1 1 calc R . .
H10B H -0.3003 0.4290 0.2530 0.180 Uiso 1 1 calc R . .
H10C H -0.2185 0.3890 0.2021 0.180 Uiso 1 1 calc R . .
C11 C 0.1199(2) 1.0282(2) 0.08504(18) 0.0563(7) Uani 1 1 d . . .
H11A H 0.0763 1.0093 0.0381 0.068 Uiso 1 1 calc R . .
H11B H 0.1744 0.9917 0.0814 0.068 Uiso 1 1 calc R . .
C12 C 0.1545(2) 1.1251(2) 0.0891(2) 0.0582(7) Uani 1 1 d . . .
H12A H 0.1807 1.1370 0.0386 0.070 Uiso 1 1 calc R . .
H12B H 0.1006 1.1616 0.0986 0.070 Uiso 1 1 calc R . .
C13 C 0.2593(3) 1.2417(2) 0.1552(3) 0.0694(9) Uani 1 1 d . . .
H13A H 0.2803 1.2554 0.1041 0.104 Uiso 1 1 calc R . .
H13B H 0.3131 1.2553 0.1942 0.104 Uiso 1 1 calc R . .
H13C H 0.2080 1.2781 0.1712 0.104 Uiso 1 1 calc R . .
C14 C 0.00063(18) 0.99608(17) 0.29840(16) 0.0423(6) Uani 1 1 d . . .
H14A H -0.0556 0.9944 0.3309 0.051 Uiso 1 1 calc R . .
H14B H 0.0076 1.0547 0.2780 0.051 Uiso 1 1 calc R . .
C15 C 0.08950(18) 0.98669(17) 0.34881(15) 0.0406(5) Uani 1 1 d . . .
C16 C 0.08325(18) 0.93477(17) 0.41051(15) 0.0409(5) Uani 1 1 d . . .
C17 C 0.16464(18) 0.92305(17) 0.45447(16) 0.0430(6) Uani 1 1 d . . .
H17 H 0.1595 0.8865 0.4955 0.052 Uiso 1 1 calc R . .
C18 C 0.25376(18) 0.96379(18) 0.43965(16) 0.0440(6) Uani 1 1 d . . .
C19 C 0.25945(19) 1.01732(18) 0.37911(17) 0.0462(6) Uani 1 1 d . . .
C20 C 0.17769(19) 1.02665(18) 0.33329(17) 0.0444(6) Uani 1 1 d . . .
H20 H 0.1829 1.0611 0.2908 0.053 Uiso 1 1 calc R . .
C21 C -0.0194(2) 0.84752(19) 0.48691(17) 0.0485(6) Uani 1 1 d . . .
H21A H 0.0151 0.8791 0.5353 0.058 Uiso 1 1 calc R . .
H21B H 0.0058 0.7889 0.4740 0.058 Uiso 1 1 calc R . .
C22 C -0.1243(2) 0.83413(19) 0.49854(17) 0.0479(6) Uani 1 1 d . . .
H22A H -0.1351 0.8046 0.5461 0.057 Uiso 1 1 calc R . .
H22B H -0.1499 0.8931 0.5064 0.057 Uiso 1 1 calc R . .
C23 C -0.2710(2) 0.7893(3) 0.4323(3) 0.0727(9) Uani 1 1 d . . .
H23A H -0.3037 0.7480 0.3888 0.109 Uiso 1 1 calc R . .
H23B H -0.2820 0.8510 0.4256 0.109 Uiso 1 1 calc R . .
H23C H -0.2959 0.7746 0.4819 0.109 Uiso 1 1 calc R . .
C24 C 0.3508(2) 1.1363(3) 0.3286(3) 0.0727(10) Uani 1 1 d . . .
H24A H 0.2977 1.1717 0.3442 0.087 Uiso 1 1 calc R . .
H24B H 0.3442 1.1186 0.2712 0.087 Uiso 1 1 calc R . .
C25 C 0.4455(3) 1.1917(4) 0.3509(4) 0.1000(16) Uani 1 1 d . . .
H25A H 0.4575 1.2006 0.4086 0.120 Uiso 1 1 calc R . .
H25B H 0.4981 1.1611 0.3270 0.120 Uiso 1 1 calc R . .
C26 C 0.5171(4) 1.3385(4) 0.3470(4) 0.1109(17) Uani 1 1 d . . .
H26A H 0.5092 1.3938 0.3242 0.166 Uiso 1 1 calc R . .
H26B H 0.5760 1.3149 0.3297 0.166 Uiso 1 1 calc R . .
H26C H 0.5205 1.3513 0.4043 0.166 Uiso 1 1 calc R . .
C27 C 0.34214(19) 0.95005(19) 0.48810(17) 0.0484(6) Uani 1 1 d . . .
H27A H 0.3248 0.9427 0.5422 0.058 Uiso 1 1 calc R . .
H27B H 0.3891 1.0036 0.4906 0.058 Uiso 1 1 calc R . .
C28 C 0.38691(18) 0.86755(18) 0.45278(16) 0.0453(6) Uani 1 1 d . . .
C29 C 0.3594(2) 0.7828(2) 0.47368(18) 0.0501(6) Uani 1 1 d . . .
C30 C 0.3981(2) 0.7081(2) 0.43895(18) 0.0494(6) Uani 1 1 d . . .
H30 H 0.3793 0.6512 0.4548 0.059 Uiso 1 1 calc R . .
C31 C 0.46368(18) 0.71426(19) 0.38153(17) 0.0482(6) Uani 1 1 d . . .
C32 C 0.49075(18) 0.7998(2) 0.36015(18) 0.0491(6) Uani 1 1 d . . .
C33 C 0.45272(18) 0.8744(2) 0.39632(18) 0.0492(6) Uani 1 1 d . . .
H33 H 0.4725 0.9318 0.3818 0.059 Uiso 1 1 calc R . .
C34 C 0.2519(3) 0.6950(3) 0.5466(3) 0.0794(11) Uani 1 1 d . A .
H34A H 0.3024 0.6614 0.5669 0.095 Uiso 1 1 calc R . .
H34B H 0.2210 0.6594 0.4984 0.095 Uiso 1 1 calc R . .
C35 C 0.1797(4) 0.7110(3) 0.6070(3) 0.0896(13) Uani 1 1 d . . .
H35A H 0.1368 0.7536 0.5894 0.107 Uiso 0.620(6) 1 calc PR A 1
H35B H 0.1403 0.6537 0.6101 0.107 Uiso 0.620(6) 1 calc PR A 1
H35C H 0.1818 0.6649 0.6431 0.107 Uiso 0.380(6) 1 calc PR A 2
H35D H 0.1981 0.7702 0.6382 0.107 Uiso 0.380(6) 1 calc PR A 2
C36 C 0.2428(11) 0.8407(9) 0.6939(8) 0.158(4) Uani 0.620(6) 1 d P A 1
H36A H 0.2968 0.8572 0.6628 0.238 Uiso 0.620(6) 1 calc PR A 1
H36B H 0.2604 0.8589 0.7497 0.238 Uiso 0.620(6) 1 calc PR A 1
H36C H 0.1880 0.8711 0.6787 0.238 Uiso 0.620(6) 1 calc PR A 1
C37 C 0.5813(4) 0.8883(3) 0.2774(3) 0.0963(14) Uani 1 1 d . B .
H37A H 0.6057 0.9326 0.3227 0.116 Uiso 1 1 calc R . .
H37B H 0.5244 0.9097 0.2531 0.116 Uiso 1 1 calc R . .
C38 C 0.6564(4) 0.8793(5) 0.2190(4) 0.1130(18) Uani 1 1 d . . .
H38A H 0.7184 0.8996 0.2479 0.136 Uiso 0.077(9) 1 calc PR B 1
H38B H 0.6566 0.8144 0.2016 0.136 Uiso 0.077(9) 1 calc PR B 1
H38C H 0.6761 0.9393 0.2041 0.136 Uiso 0.923(9) 1 calc PR B 2
H38D H 0.7128 0.8584 0.2445 0.136 Uiso 0.923(9) 1 calc PR B 2
C39 C 0.6973(4) 0.8204(6) 0.0959(4) 0.143(3) Uani 1 1 d . . .
H39A H 0.6715 0.8179 0.0419 0.214 Uiso 0.077(9) 1 calc PR B 1
H39B H 0.6752 0.7649 0.1167 0.214 Uiso 0.077(9) 1 calc PR B 1
H39C H 0.7672 0.8270 0.0969 0.214 Uiso 0.077(9) 1 calc PR B 1
H39D H 0.6639 0.8011 0.0447 0.214 Uiso 0.923(9) 1 calc PR B 2
H39E H 0.7426 0.7775 0.1063 0.214 Uiso 0.923(9) 1 calc PR B 2
H39F H 0.7319 0.8799 0.0960 0.214 Uiso 0.923(9) 1 calc PR B 2
C40 C 0.5032(2) 0.6313(2) 0.34323(18) 0.0530(7) Uani 1 1 d . . .
H40A H 0.5075 0.5883 0.3819 0.064 Uiso 1 1 calc R . .
H40B H 0.5686 0.6480 0.3274 0.064 Uiso 1 1 calc R . .
C41 C 0.44217(19) 0.58582(19) 0.27138(17) 0.0482(6) Uani 1 1 d . . .
C42 C 0.3649(2) 0.52324(19) 0.27928(17) 0.0487(6) Uani 1 1 d . . .
C43 C 0.3074(2) 0.48495(19) 0.21369(17) 0.0482(6) Uani 1 1 d . . .
H43 H 0.2543 0.4430 0.2198 0.058 Uiso 1 1 calc R . .
C44 C 0.32604(19) 0.50682(19) 0.13991(17) 0.0464(6) Uani 1 1 d . . .
C45 C 0.4044(2) 0.5683(2) 0.13152(18) 0.0502(7) Uani 1 1 d . . .
C46 C 0.46141(19) 0.6070(2) 0.19780(19) 0.0525(7) Uani 1 1 d . . .
H46 H 0.5146 0.6488 0.1919 0.063 Uiso 1 1 calc R . .
C47 C 0.2785(3) 0.4320(3) 0.3623(2) 0.0735(10) Uani 1 1 d . . .
H47A H 0.2892 0.3780 0.3263 0.088 Uiso 1 1 calc R . .
H47B H 0.2146 0.4494 0.3489 0.088 Uiso 1 1 calc R . .
C48 C 0.2836(3) 0.4122(3) 0.4447(2) 0.0763(10) Uani 1 1 d . . .
H48A H 0.2437 0.3555 0.4486 0.092 Uiso 1 1 calc R . .
H48B H 0.3503 0.4042 0.4602 0.092 Uiso 1 1 calc R . .
C49 C 0.2520(5) 0.4622(4) 0.5729(3) 0.1054(16) Uani 1 1 d . . .
H49A H 0.2151 0.4041 0.5749 0.158 Uiso 1 1 calc R . .
H49B H 0.2229 0.5093 0.6050 0.158 Uiso 1 1 calc R . .
H49C H 0.3176 0.4601 0.5931 0.158 Uiso 1 1 calc R . .
C50 C 0.5030(2) 0.6431(3) 0.0454(2) 0.0738(10) Uani 1 1 d . . .
H50A H 0.5604 0.6204 0.0676 0.089 Uiso 1 1 calc R . .
H50B H 0.4980 0.7041 0.0726 0.089 Uiso 1 1 calc R . .
C51 C 0.5111(3) 0.6465(3) -0.0398(3) 0.0800(11) Uani 1 1 d . . .
H51A H 0.5753 0.6745 -0.0493 0.096 Uiso 1 1 calc R . .
H51B H 0.5034 0.5847 -0.0679 0.096 Uiso 1 1 calc R . .
C52 C 0.4577(4) 0.7146(6) -0.1444(4) 0.132(2) Uani 1 1 d . . .
H52A H 0.4755 0.6609 -0.1761 0.197 Uiso 1 1 calc R . .
H52B H 0.5094 0.7632 -0.1426 0.197 Uiso 1 1 calc R . .
H52C H 0.3994 0.7330 -0.1678 0.197 Uiso 1 1 calc R . .
C53 C 0.2592(2) 0.4689(2) 0.06942(17) 0.0501(6) Uani 1 1 d . . .
H53A H 0.2958 0.4647 0.0215 0.060 Uiso 1 1 calc R . .
H53B H 0.2318 0.4077 0.0762 0.060 Uiso 1 1 calc R . .
C54 C 0.17941(18) 0.52737(18) 0.05969(15) 0.0426(6) Uani 1 1 d . . .
C55 C 0.09292(19) 0.51189(17) 0.09471(15) 0.0415(6) Uani 1 1 d . . .
C56 C 0.02203(18) 0.56813(17) 0.08773(15) 0.0409(5) Uani 1 1 d . . .
H56 H -0.0367 0.5563 0.1115 0.049 Uiso 1 1 calc R . .
C57 C 0.03520(18) 0.64133(17) 0.04680(15) 0.0415(6) Uani 1 1 d . . .
C58 C 0.1217(2) 0.6580(2) 0.01344(16) 0.0480(6) Uani 1 1 d . . .
C59 C 0.1927(2) 0.6012(2) 0.01923(16) 0.0493(6) Uani 1 1 d . . .
H59 H 0.2512 0.6131 -0.0048 0.059 Uiso 1 1 calc R . .
C60 C -0.0024(2) 0.42153(19) 0.17365(18) 0.0505(6) Uani 1 1 d . . .
H60A H -0.0588 0.4193 0.1369 0.061 Uiso 1 1 calc R . .
H60B H -0.0062 0.4706 0.2168 0.061 Uiso 1 1 calc R . .
C61 C -0.0006(2) 0.3341(2) 0.20554(19) 0.0545(7) Uani 1 1 d . . .
H61A H -0.0624 0.3181 0.2281 0.065 Uiso 1 1 calc R . .
H61B H 0.0089 0.2863 0.1627 0.065 Uiso 1 1 calc R . .
C62 C 0.0773(3) 0.2581(3) 0.2961(3) 0.0801(11) Uani 1 1 d . . .
H62A H 0.0888 0.2106 0.2545 0.120 Uiso 1 1 calc R . .
H62B H 0.0163 0.2423 0.3187 0.120 Uiso 1 1 calc R . .
H62C H 0.1289 0.2648 0.3370 0.120 Uiso 1 1 calc R . .
C63 C 0.2241(3) 0.7630(3) -0.0469(3) 0.0751(10) Uani 1 1 d . C .
H63A H 0.2506 0.7150 -0.0812 0.090 Uiso 1 1 calc R . .
H63B H 0.2663 0.7780 0.0013 0.090 Uiso 1 1 calc R . .
C64 C 0.2209(4) 0.8407(4) -0.0865(4) 0.1005(16) Uani 1 1 d . . .
H64A H 0.2856 0.8733 -0.0787 0.121 Uiso 0.482(7) 1 calc PR C 1
H64B H 0.2120 0.8181 -0.1431 0.121 Uiso 0.482(7) 1 calc PR C 1
H64C H 0.1812 0.8825 -0.0574 0.121 Uiso 0.518(7) 1 calc PR C 2
H64D H 0.2863 0.8714 -0.0859 0.121 Uiso 0.518(7) 1 calc PR C 2
O20A O 0.1856(6) 0.8224(6) -0.1615(6) 0.1277(19) Uani 0.518(7) 1 d P C 2
C65A C 0.1677(18) 0.8915(12) -0.2056(12) 0.187(8) Uani 0.518(7) 1 d P C 2
H65A H 0.1570 0.8670 -0.2610 0.281 Uiso 0.518(7) 1 calc PR C 2
H65B H 0.2226 0.9373 -0.1992 0.281 Uiso 0.518(7) 1 calc PR C 2
H65C H 0.1109 0.9184 -0.1874 0.281 Uiso 0.518(7) 1 calc PR C 2
O10A O 0.0960(10) 0.7091(9) 0.5798(7) 0.131(2) Uani 0.380(6) 1 d P A 2
O12A O 0.6302(3) 0.8241(5) 0.1550(3) 0.151(3) Uani 0.923(9) 1 d P B 2
C36A C 0.0505(17) 0.6127(14) 0.5665(13) 0.158(4) Uani 0.380(6) 1 d P A 2
H36D H 0.0608 0.5862 0.5130 0.238 Uiso 0.380(6) 1 calc PR A 2
H36E H -0.0181 0.6115 0.5738 0.238 Uiso 0.380(6) 1 calc PR A 2
H36F H 0.0795 0.5783 0.6041 0.238 Uiso 0.380(6) 1 calc PR A 2
C65 C 0.1594(11) 0.9543(11) -0.1255(12) 0.146(7) Uani 0.482(7) 1 d P C 1
H65D H 0.1075 0.9315 -0.1646 0.219 Uiso 0.482(7) 1 calc PR C 1
H65E H 0.2185 0.9664 -0.1520 0.219 Uiso 0.482(7) 1 calc PR C 1
H65F H 0.1436 1.0098 -0.0954 0.219 Uiso 0.482(7) 1 calc PR C 1

loop_
_atom_site_aniso_label
_atom_site_aniso_U_11
_atom_site_aniso_U_22
_atom_site_aniso_U_33
_atom_site_aniso_U_23
_atom_site_aniso_U_13
_atom_site_aniso_U_12
O1 0.0592(12) 0.0436(10) 0.0535(12) 0.0001(8) 0.0149(9) -0.0040(8)
O2 0.0848(19) 0.088(2) 0.115(3) 0.0176(17) 0.0158(17) 0.0134(15)
O3 0.0717(13) 0.0430(10) 0.0514(12) 0.0029(8) 0.0165(10) -0.0058(9)
O4 0.0636(13) 0.0459(11) 0.0745(15) 0.0123(10) 0.0015(11) -0.0012(9)
O5 0.0399(9) 0.0579(11) 0.0455(10) 0.0127(8) 0.0008(7) -0.0029(8)
O6 0.0486(11) 0.0564(12) 0.0634(13) -0.0093(9) 0.0045(9) -0.0034(9)
O7 0.0395(10) 0.0650(13) 0.0729(14) 0.0201(11) 0.0044(9) 0.0004(9)
O8 0.0837(19) 0.108(2) 0.124(3) 0.035(2) -0.0070(18) -0.0147(17)
O9 0.0712(14) 0.0583(13) 0.0649(14) 0.0089(10) 0.0245(11) 0.0113(10)
O10 0.144(5) 0.151(5) 0.118(5) 0.052(4) 0.041(4) 0.057(4)
O11 0.0480(11) 0.0720(14) 0.0682(14) 0.0118(11) 0.0160(10) 0.0130(10)
O12 0.069(2) 0.288(8) 0.083(3) 0.001(4) 0.0253(18) -0.032(3)
O13 0.0653(13) 0.0564(12) 0.0496(12) 0.0073(9) -0.0018(9) -0.0003(9)
O14 0.125(2) 0.0801(18) 0.0654(17) 0.0183(13) 0.0166(15) 0.0265(16)
O15 0.0483(11) 0.0798(15) 0.0519(12) 0.0057(10) 0.0119(9) 0.0043(10)
O16 0.0763(17) 0.133(3) 0.0774(19) 0.0356(17) 0.0266(14) 0.0263(16)
O17 0.0517(10) 0.0439(10) 0.0492(11) 0.0074(8) 0.0075(8) 0.0105(8)
O18 0.0796(15) 0.0560(12) 0.0634(14) 0.0191(10) -0.0058(11) 0.0023(10)
O19 0.0581(12) 0.0682(14) 0.0670(14) 0.0292(11) 0.0133(10) 0.0103(10)
O20 0.144(5) 0.110(4) 0.141(5) 0.057(3) 0.001(4) 0.023(4)
C1 0.0476(14) 0.0434(13) 0.0406(14) 0.0003(10) -0.0024(10) 0.0078(11)
C2 0.0408(12) 0.0431(13) 0.0369(13) 0.0024(10) -0.0013(10) 0.0086(10)
C3 0.0396(12) 0.0417(13) 0.0442(14) 0.0036(11) 0.0023(10) 0.0051(10)
C4 0.0415(13) 0.0443(13) 0.0423(14) 0.0027(10) 0.0042(10) 0.0063(10)
C5 0.0389(12) 0.0385(12) 0.0412(14) 0.0036(10) 0.0009(10) 0.0083(10)
C6 0.0482(14) 0.0380(13) 0.0440(14) 0.0044(11) 0.0022(11) 0.0030(10)
C7 0.0491(14) 0.0429(14) 0.0403(14) 0.0042(11) 0.0008(11) 0.0047(11)
C8 0.093(3) 0.0548(19) 0.073(2) 0.0019(16) 0.037(2) -0.0007(17)
C9 0.088(3) 0.067(2) 0.083(3) 0.0060(18) 0.028(2) 0.0218(19)
C10 0.132(5) 0.080(3) 0.141(5) 0.003(3) 0.034(4) -0.016(3)
C11 0.0643(18) 0.0553(17) 0.0472(16) 0.0037(13) 0.0122(13) -0.0039(13)
C12 0.0636(18) 0.0580(17) 0.0536(17) 0.0141(14) 0.0055(14) 0.0000(14)
C13 0.068(2) 0.0501(17) 0.088(3) 0.0114(16) 0.0120(17) -0.0089(15)
C14 0.0423(13) 0.0392(13) 0.0450(14) 0.0034(10) 0.0026(10) 0.0055(10)
C15 0.0448(13) 0.0381(12) 0.0378(13) -0.0010(10) 0.0036(10) 0.0056(10)
C16 0.0432(13) 0.0385(12) 0.0389(13) -0.0022(10) 0.0029(10) 0.0027(10)
C17 0.0457(14) 0.0409(13) 0.0416(14) 0.0016(10) 0.0018(10) 0.0053(10)
C18 0.0421(13) 0.0435(13) 0.0447(14) -0.0029(11) -0.0003(10) 0.0071(10)
C19 0.0405(13) 0.0459(14) 0.0513(16) 0.0019(11) 0.0041(11) 0.0051(11)
C20 0.0440(13) 0.0424(13) 0.0466(14) 0.0032(11) 0.0059(11) 0.0052(10)
C21 0.0507(15) 0.0488(14) 0.0469(15) 0.0112(12) 0.0018(11) 0.0034(12)
C22 0.0506(15) 0.0477(14) 0.0440(15) 0.0047(11) 0.0035(11) -0.0003(11)
C23 0.0498(17) 0.083(2) 0.080(2) -0.0029(18) -0.0057(15) 0.0009(16)
C24 0.0553(18) 0.081(2) 0.085(3) 0.033(2) 0.0009(16) -0.0063(16)
C25 0.066(2) 0.110(4) 0.126(4) 0.057(3) -0.017(2) -0.021(2)
C26 0.086(3) 0.116(4) 0.126(4) 0.019(3) 0.000(3) -0.017(3)
C27 0.0433(13) 0.0501(15) 0.0490(15) -0.0029(11) -0.0051(11) 0.0053(11)
C28 0.0371(12) 0.0497(15) 0.0468(15) 0.0001(11) -0.0059(10) 0.0048(11)
C29 0.0433(14) 0.0545(16) 0.0518(16) 0.0037(12) -0.0005(11) 0.0073(12)
C30 0.0465(14) 0.0493(15) 0.0515(16) 0.0045(12) -0.0026(12) 0.0053(11)
C31 0.0350(12) 0.0540(15) 0.0533(16) -0.0008(12) -0.0058(11) 0.0065(11)
C32 0.0324(12) 0.0623(17) 0.0524(16) 0.0071(13) -0.0004(11) 0.0063(11)
C33 0.0352(12) 0.0538(15) 0.0570(17) 0.0035(13) -0.0041(11) 0.0042(11)
C34 0.074(2) 0.068(2) 0.097(3) 0.012(2) 0.030(2) 0.0043(18)
C35 0.085(3) 0.095(3) 0.096(3) 0.027(3) 0.036(2) 0.015(2)
C36 0.183(10) 0.151(9) 0.127(8) -0.037(6) 0.065(7) -0.009(7)
C37 0.096(3) 0.095(3) 0.108(4) 0.034(3) 0.041(3) 0.019(2)
C38 0.101(4) 0.136(5) 0.110(5) 0.035(4) 0.040(3) 0.013(3)
C39 0.077(3) 0.258(9) 0.090(4) 0.008(4) 0.028(3) 0.005(4)
C40 0.0416(14) 0.0619(17) 0.0547(17) -0.0013(13) -0.0034(12) 0.0153(12)
C41 0.0402(13) 0.0519(15) 0.0525(16) -0.0010(12) 0.0012(11) 0.0147(11)
C42 0.0504(15) 0.0465(14) 0.0498(16) 0.0007(12) 0.0035(12) 0.0152(12)
C43 0.0465(14) 0.0459(14) 0.0522(16) 0.0019(12) 0.0037(11) 0.0099(11)
C44 0.0422(13) 0.0489(14) 0.0484(15) -0.0021(11) 0.0054(11) 0.0152(11)
C45 0.0418(13) 0.0593(16) 0.0499(16) -0.0013(12) 0.0079(11) 0.0160(12)
C46 0.0382(13) 0.0585(17) 0.0610(18) 0.0008(13) 0.0050(12) 0.0129(12)
C47 0.091(3) 0.062(2) 0.065(2) 0.0079(16) 0.0027(18) -0.0071(18)
C48 0.102(3) 0.064(2) 0.064(2) 0.0133(17) 0.0072(19) 0.0055(19)
C49 0.150(5) 0.100(3) 0.073(3) 0.023(2) 0.013(3) 0.029(3)
C50 0.0496(17) 0.102(3) 0.073(2) 0.022(2) 0.0119(16) 0.0072(17)
C51 0.0590(19) 0.107(3) 0.082(3) 0.028(2) 0.0254(18) 0.017(2)
C52 0.099(4) 0.218(8) 0.088(4) 0.053(4) 0.017(3) 0.024(4)
C53 0.0509(15) 0.0526(15) 0.0458(15) -0.0040(12) 0.0051(11) 0.0120(12)
C54 0.0453(13) 0.0450(13) 0.0357(13) -0.0040(10) 0.0025(10) 0.0066(11)
C55 0.0464(13) 0.0404(13) 0.0361(13) -0.0022(10) 0.0005(10) 0.0059(10)
C56 0.0444(13) 0.0421(13) 0.0349(13) -0.0023(10) 0.0034(10) 0.0065(10)
C57 0.0436(13) 0.0444(13) 0.0346(13) -0.0014(10) 0.0003(10) 0.0033(10)
C58 0.0544(15) 0.0511(15) 0.0390(14) 0.0057(11) 0.0029(11) 0.0079(12)
C59 0.0473(14) 0.0597(17) 0.0406(14) 0.0017(12) 0.0066(11) 0.0087(12)
C60 0.0537(15) 0.0497(15) 0.0498(16) 0.0072(12) 0.0100(12) 0.0103(12)
C61 0.0577(16) 0.0524(16) 0.0536(17) 0.0080(13) 0.0077(13) 0.0042(13)
C62 0.092(3) 0.071(2) 0.085(3) 0.036(2) 0.006(2) 0.0089(19)
C63 0.065(2) 0.071(2) 0.093(3) 0.023(2) 0.0141(19) 0.0055(17)
C64 0.082(3) 0.119(4) 0.114(4) 0.066(3) 0.019(3) 0.004(3)
O20A 0.144(5) 0.110(4) 0.141(5) 0.057(3) 0.001(4) 0.023(4)
C65A 0.30(3) 0.146(14) 0.136(14) 0.044(11) -0.003(15) 0.078(15)
O10A 0.144(5) 0.151(5) 0.118(5) 0.052(4) 0.041(4) 0.057(4)
O12A 0.069(2) 0.288(8) 0.083(3) 0.001(4) 0.0253(18) -0.032(3)
C36A 0.183(10) 0.151(9) 0.127(8) -0.037(6) 0.065(7) -0.009(7)
C65 0.131(10) 0.146(12) 0.195(17) 0.112(13) 0.041(10) 0.056(9)

loop_
_atom_type_symbol
_atom_type_description
_atom_type_scat_dispersion_real
_atom_type_scat_dispersion_imag
_atom_type_scat_source
C C 0.0181 0.0091 'International Tables Vol C Tables 4.2.6.8 and 6.1.1.4'
H H 0.0000 0.0000 'International Tables Vol C Tables 4.2.6.8 and 6.1.1.4'
O O 0.0492 0.0322 'International Tables Vol C Tables 4.2.6.8 and 6.1.1.4'

loop_
_geom_angle_atom_site_label_1
_geom_angle_atom_site_label_2
_geom_angle_atom_site_label_3
_geom_angle
C3 O1 C8 118.9(2)
C9 O2 C10 110.2(4)
C6 O3 C11 118.0(2)
C12 O4 C13 111.3(3)
C16 O5 C21 118.8(2)
C23 O6 C22 110.9(2)
C19 O7 C24 117.1(2)
C26 O8 C25 114.1(4)
C29 O9 C34 119.0(3)
C35 O10 C36 115.7(8)
C32 O11 C37 117.2(3)
C38 O12 C39 93(5)
C42 O13 C47 117.4(3)
C48 O14 C49 113.0(3)
C45 O15 C50 117.6(3)
C52 O16 C51 112.4(4)
C55 O17 C60 117.2(2)
C61 O18 C62 111.4(3)
C58 O19 C63 118.1(2)
C64 O20 C65 122.1(12)
C2 C1 C57 112.4(2)
C2 C1 H1A 109.1
C57 C1 H1A 109.1
C2 C1 H1B 109.1
C57 C1 H1B 109.1
H1A C1 H1B 107.9
C7 C2 C3 118.4(2)
C7 C2 C1 120.7(2)
C3 C2 C1 120.8(2)
O1 C3 C2 115.9(2)
O1 C3 C4 123.8(2)
C2 C3 C4 120.3(2)
C5 C4 C3 121.3(2)
C5 C4 H4 119.4
C3 C4 H4 119.4
C4 C5 C6 118.3(2)
C4 C5 C14 121.2(2)
C6 C5 C14 120.5(2)
O3 C6 C7 124.2(2)
O3 C6 C5 115.5(2)
C7 C6 C5 120.3(2)
C2 C7 C6 121.3(3)
C2 C7 H7 119.3
C6 C7 H7 119.3
O1 C8 C9 108.4(3)
O1 C8 H8A 110.0
C9 C8 H8A 110.0
O1 C8 H8B 110.0
C9 C8 H8B 110.0
H8A C8 H8B 108.4
O2 C9 C8 107.2(4)
O2 C9 H9A 110.3
C8 C9 H9A 110.3
O2 C9 H9B 110.3
C8 C9 H9B 110.3
H9A C9 H9B 108.5
O2 C10 H10A 109.5
O2 C10 H10B 109.5
H10A C10 H10B 109.5
O2 C10 H10C 109.5
H10A C10 H10C 109.5
H10B C10 H10C 109.5
O3 C11 C12 108.1(3)
O3 C11 H11A 110.1
C12 C11 H11A 110.1
O3 C11 H11B 110.1
C12 C11 H11B 110.1
H11A C11 H11B 108.4
O4 C12 C11 110.2(3)
O4 C12 H12A 109.6
C11 C12 H12A 109.6
O4 C12 H12B 109.6
C11 C12 H12B 109.6
H12A C12 H12B 108.1
O4 C13 H13A 109.5
O4 C13 H13B 109.5
H13A C13 H13B 109.5
O4 C13 H13C 109.5
H13A C13 H13C 109.5
H13B C13 H13C 109.5
C5 C14 C15 111.0(2)
C5 C14 H14A 109.4
C15 C14 H14A 109.4
C5 C14 H14B 109.4
C15 C14 H14B 109.4
H14A C14 H14B 108.0
C20 C15 C16 118.8(2)
C20 C15 C14 121.1(2)
C16 C15 C14 120.1(2)
O5 C16 C17 124.1(2)
O5 C16 C15 115.6(2)
C17 C16 C15 120.3(2)
C16 C17 C18 121.3(2)
C16 C17 H17 119.3
C18 C17 H17 119.3
C17 C18 C19 118.3(2)
C17 C18 C27 120.7(3)
C19 C18 C27 121.1(2)
O7 C19 C18 116.8(2)
O7 C19 C20 123.0(3)
C18 C19 C20 120.2(2)
C15 C20 C19 121.1(3)
C15 C20 H20 119.5
C19 C20 H20 119.5
O5 C21 C22 107.2(2)
O5 C21 H21A 110.3
C22 C21 H21A 110.3
O5 C21 H21B 110.3
C22 C21 H21B 110.3
H21A C21 H21B 108.5
O6 C22 C21 110.6(2)
O6 C22 H22A 109.5
C21 C22 H22A 109.5
O6 C22 H22B 109.5
C21 C22 H22B 109.5
H22A C22 H22B 108.1
O6 C23 H23A 109.5
O6 C23 H23B 109.5
H23A C23 H23B 109.5
O6 C23 H23C 109.5
H23A C23 H23C 109.5
H23B C23 H23C 109.5
O7 C24 C25 108.1(3)
O7 C24 H24A 110.1
C25 C24 H24A 110.1
O7 C24 H24B 110.1
C25 C24 H24B 110.1
H24A C24 H24B 108.4
O8 C25 C24 107.1(3)
O8 C25 H25A 110.3
C24 C25 H25A 110.3
O8 C25 H25B 110.3
C24 C25 H25B 110.3
H25A C25 H25B 108.6
O8 C26 H26A 109.5
O8 C26 H26B 109.5
H26A C26 H26B 109.5
O8 C26 H26C 109.5
H26A C26 H26C 109.5
H26B C26 H26C 109.5
C18 C27 C28 111.0(2)
C18 C27 H27A 109.4
C28 C27 H27A 109.4
C18 C27 H27B 109.4
C28 C27 H27B 109.4
H27A C27 H27B 108.0
C33 C28 C29 118.3(3)
C33 C28 C27 120.4(3)
C29 C28 C27 121.2(3)
C30 C29 O9 123.5(3)
C30 C29 C28 120.6(3)
O9 C29 C28 116.0(3)
C29 C30 C31 121.5(3)
C29 C30 H30 119.2
C31 C30 H30 119.2
C30 C31 C32 117.7(3)
C30 C31 C40 120.5(3)
C32 C31 C40 121.8(3)
O11 C32 C33 123.9(3)
O11 C32 C31 115.9(3)
C33 C32 C31 120.2(3)
C28 C33 C32 121.7(3)
C28 C33 H33 119.2
C32 C33 H33 119.2
O9 C34 C35 107.7(3)
O9 C34 H34A 110.2
C35 C34 H34A 110.2
O9 C34 H34B 110.2
C35 C34 H34B 110.2
H34A C34 H34B 108.5
O10A C35 O10 129.1(7)
O10A C35 C34 114.8(7)
O10 C35 C34 114.4(5)
O10A C35 H35A 42.0
O10 C35 H35A 108.6
C34 C35 H35A 108.7
O10A C35 H35B 66.3
O10 C35 H35B 108.7
C34 C35 H35B 108.6
H35A C35 H35B 107.6
O10A C35 H35C 108.6
O10 C35 H35C 66.4
C34 C35 H35C 108.6
H35A C35 H35C 140.5
H35B C35 H35C 47.0
O10A C35 H35D 108.6
O10 C35 H35D 41.9
C34 C35 H35D 108.6
H35A C35 H35D 72.1
H35B C35 H35D 140.5
H35C C35 H35D 107.6
O11 C37 C38 109.4(4)
O11 C37 H37A 109.8
C38 C37 H37A 109.8
O11 C37 H37B 109.8
C38 C37 H37B 109.8
H37A C37 H37B 108.3
O12 C38 O12A 67(4)
O12 C38 C37 122(3)
O12A C38 C37 114.8(5)
O12 C38 H38A 106.8
O12A C38 H38A 133.9
C37 C38 H38A 106.8
O12 C38 H38B 106.6
O12A C38 H38B 43.3
C37 C38 H38B 106.8
H38A C38 H38B 106.6
O12 C38 H38C 42.1
O12A C38 H38C 108.6
C37 C38 H38C 108.6
H38A C38 H38C 74.5
H38B C38 H38C 142.6
O12 C38 H38D 126.0
O12A C38 H38D 108.6
C37 C38 H38D 108.6
H38A C38 H38D 36.0
H38B C38 H38D 71.8
H38C C38 H38D 107.5
O12A C39 O12 49(2)
O12A C39 H39A 116.3
O12 C39 H39A 109.4
O12A C39 H39B 61.2
O12 C39 H39B 109.5
H39A C39 H39B 109.5
O12A C39 H39C 133.8
O12 C39 H39C 109.5
H39A C39 H39C 109.5
H39B C39 H39C 109.5
O12A C39 H39D 109.5
O12 C39 H39D 117.2
H39A C39 H39D 16.2
H39B C39 H39D 93.3
H39C C39 H39D 116.4
O12A C39 H39E 109.5
O12 C39 H39E 132.9
H39A C39 H39E 117.4
H39B C39 H39E 60.1
H39C C39 H39E 50.1
H39D C39 H39E 109.5
O12A C39 H39F 109.5
O12 C39 H39F 61.1
H39A C39 H39F 93.3
H39B C39 H39F 157.2
H39C C39 H39F 60.3
H39D C39 H39F 109.5
H39E C39 H39F 109.5
C31 C40 C41 112.6(2)
C31 C40 H40A 109.1
C41 C40 H40A 109.1
C31 C40 H40B 109.1
C41 C40 H40B 109.1
H40A C40 H40B 107.8
C46 C41 C42 118.8(3)
C46 C41 C40 120.6(3)
C42 C41 C40 120.6(3)
O13 C42 C43 123.4(3)
O13 C42 C41 116.5(3)
C43 C42 C41 120.0(3)
C44 C43 C42 121.2(3)
C44 C43 H43 119.4
C42 C43 H43 119.4
C43 C44 C45 119.0(3)
C43 C44 C53 120.7(3)
C45 C44 C53 120.2(3)
O15 C45 C44 116.1(3)
O15 C45 C46 124.4(3)
C44 C45 C46 119.5(3)
C41 C46 C45 121.5(3)
C41 C46 H46 119.3
C45 C46 H46 119.3
O13 C47 C48 108.8(3)
O13 C47 H47A 109.9
C48 C47 H47A 109.9
O13 C47 H47B 109.9
C48 C47 H47B 109.9
H47A C47 H47B 108.3
O14 C48 C47 111.5(3)
O14 C48 H48A 109.3
C47 C48 H48A 109.3
O14 C48 H48B 109.3
C47 C48 H48B 109.3
H48A C48 H48B 108.0
O14 C49 H49A 109.5
O14 C49 H49B 109.5
H49A C49 H49B 109.5
O14 C49 H49C 109.5
H49A C49 H49C 109.5
H49B C49 H49C 109.5
O15 C50 C51 108.8(3)
O15 C50 H50A 109.9
C51 C50 H50A 109.9
O15 C50 H50B 109.9
C51 C50 H50B 109.9
H50A C50 H50B 108.3
O16 C51 C50 110.7(3)
O16 C51 H51A 109.5
C50 C51 H51A 109.5
O16 C51 H51B 109.5
C50 C51 H51B 109.5
H51A C51 H51B 108.1
O16 C52 H52A 109.5
O16 C52 H52B 109.5
H52A C52 H52B 109.5
O16 C52 H52C 109.5
H52A C52 H52C 109.5
H52B C52 H52C 109.5
C54 C53 C44 111.2(2)
C54 C53 H53A 109.4
C44 C53 H53A 109.4
C54 C53 H53B 109.4
C44 C53 H53B 109.4
H53A C53 H53B 108.0
C59 C54 C55 118.2(2)
C59 C54 C53 120.4(2)
C55 C54 C53 121.2(2)
O17 C55 C56 123.9(2)
O17 C55 C54 115.6(2)
C56 C55 C54 120.5(2)
C57 C56 C55 121.2(2)
C57 C56 H56 119.4
C55 C56 H56 119.4
C58 C57 C56 118.5(2)
C58 C57 C1 121.0(2)
C56 C57 C1 120.5(2)
C57 C58 C59 120.7(3)
C57 C58 O19 116.5(2)
C59 C58 O19 122.7(3)
C54 C59 C58 120.9(3)
C54 C59 H59 119.6
C58 C59 H59 119.6
O17 C60 C61 107.8(2)
O17 C60 H60A 110.1
C61 C60 H60A 110.1
O17 C60 H60B 110.1
C61 C60 H60B 110.1
H60A C60 H60B 108.5
O18 C61 C60 110.1(2)
O18 C61 H61A 109.6
C60 C61 H61A 109.6
O18 C61 H61B 109.6
C60 C61 H61B 109.6
H61A C61 H61B 108.2
O18 C62 H62A 109.5
O18 C62 H62B 109.5
H62A C62 H62B 109.5
O18 C62 H62C 109.5
H62A C62 H62C 109.5
H62B C62 H62C 109.5
O19 C63 C64 110.2(3)
O19 C63 H63A 109.6
C64 C63 H63A 109.6
O19 C63 H63B 109.6
C64 C63 H63B 109.6
H63A C63 H63B 108.1
O20 C64 O20A 89.7(7)
O20 C64 C63 125.2(7)
O20A C64 C63 113.9(6)
O20 C64 H64A 106.0
O20A C64 H64A 115.8
C63 C64 H64A 106.0
O20 C64 H64B 106.0
O20A C64 H64B 16.8
C63 C64 H64B 106.0
H64A C64 H64B 106.3
O20 C64 H64C 20.4
O20A C64 H64C 108.8
C63 C64 H64C 108.8
H64A C64 H64C 102.9
H64B C64 H64C 125.4
O20 C64 H64D 108.5
O20A C64 H64D 108.8
C63 C64 H64D 108.8
H64A C64 H64D 7.2
H64B C64 H64D 99.1
H64C C64 H64D 107.7
C64 O20A C65A 121.0(12)
O20A C65A H65A 109.4
O20A C65A H65B 109.5
H65A C65A H65B 109.5
O20A C65A H65C 109.5
H65A C65A H65C 109.5
H65B C65A H65C 109.5
C35 O10A C36A 109.3(13)
C38 O12A C39 115.8(5)
O10A C36A H36D 109.4
O10A C36A H36E 109.4
H36D C36A H36E 109.5
O10A C36A H36F 109.5
H36D C36A H36F 109.5
H36E C36A H36F 109.5

loop_
_geom_bond_atom_site_label_1
_geom_bond_atom_site_label_2
_geom_bond_distance
O1 C3 1.365(3)
O1 C8 1.411(4)
O2 C9 1.331(5)
O2 C10 1.422(6)
O3 C6 1.380(3)
O3 C11 1.410(4)
O4 C12 1.405(4)
O4 C13 1.419(4)
O5 C16 1.376(3)
O5 C21 1.418(3)
O6 C23 1.406(4)
O6 C22 1.409(3)
O7 C19 1.377(3)
O7 C24 1.416(4)
O8 C26 1.384(6)
O8 C25 1.421(6)
O9 C29 1.387(4)
O9 C34 1.411(4)
O10 C35 1.361(10)
O10 C36 1.457(14)
O11 C32 1.375(4)
O11 C37 1.431(5)
O12 C38 1.27(7)
O12 C39 1.87(8)
O13 C42 1.379(4)
O13 C47 1.424(4)
O14 C48 1.388(5)
O14 C49 1.394(5)
O15 C45 1.370(4)
O15 C50 1.419(4)
O16 C52 1.390(6)
O16 C51 1.396(5)
O17 C55 1.383(3)
O17 C60 1.433(3)
O18 C61 1.418(4)
O18 C62 1.422(4)
O19 C58 1.392(4)
O19 C63 1.408(4)
O20 C64 1.087(10)
O20 C65 1.378(13)
C1 C2 1.513(4)
C1 C57 1.521(4)
C1 H1A 0.9900
C1 H1B 0.9900
C2 C7 1.394(4)
C2 C3 1.395(4)
C3 C4 1.402(4)
C4 C5 1.390(4)
C4 H4 0.9500
C5 C6 1.403(4)
C5 C14 1.513(4)
C6 C7 1.395(4)
C7 H7 0.9500
C8 C9 1.572(6)
C8 H8A 0.9900
C8 H8B 0.9900
C9 H9A 0.9900
C9 H9B 0.9900
C10 H10A 0.9800
C10 H10B 0.9800
C10 H10C 0.9800
C11 C12 1.489(4)
C11 H11A 0.9900
C11 H11B 0.9900
C12 H12A 0.9900
C12 H12B 0.9900
C13 H13A 0.9800
C13 H13B 0.9800
C13 H13C 0.9800
C14 C15 1.523(4)
C14 H14A 0.9900
C14 H14B 0.9900
C15 C20 1.380(4)
C15 C16 1.397(4)
C16 C17 1.387(4)
C17 C18 1.392(4)
C17 H17 0.9500
C18 C19 1.396(4)
C18 C27 1.516(4)
C19 C20 1.398(4)
C20 H20 0.9500
C21 C22 1.499(4)
C21 H21A 0.9900
C21 H21B 0.9900
C22 H22A 0.9900
C22 H22B 0.9900
C23 H23A 0.9800
C23 H23B 0.9800
C23 H23C 0.9800
C24 C25 1.514(5)
C24 H24A 0.9900
C24 H24B 0.9900
C25 H25A 0.9900
C25 H25B 0.9900
C26 H26A 0.9800
C26 H26B 0.9800
C26 H26C 0.9800
C27 C28 1.524(4)
C27 H27A 0.9900
C27 H27B 0.9900
C28 C33 1.379(4)
C28 C29 1.396(4)
C29 C30 1.383(4)
C30 C31 1.388(4)
C30 H30 0.9500
C31 C32 1.409(4)
C31 C40 1.510(4)
C32 C33 1.386(4)
C33 H33 0.9500
C34 C35 1.502(6)
C34 H34A 0.9900
C34 H34B 0.9900
C35 O10A 1.248(14)
C35 H35A 0.9900
C35 H35B 0.9900
C35 H35C 0.9900
C35 H35D 0.9900
C36 H36A 0.9800
C36 H36B 0.9800
C36 H36C 0.9800
C37 C38 1.494(7)
C37 H37A 0.9900
C37 H37B 0.9900
C38 O12A 1.313(8)
C38 H38A 0.9900
C38 H38B 0.9900
C38 H38C 0.9900
C38 H38D 0.9900
C39 O12A 1.419(6)
C39 H39A 0.9800
C39 H39B 0.9800
C39 H39C 0.9800
C39 H39D 0.9800
C39 H39E 0.9800
C39 H39F 0.9800
C40 C41 1.526(4)
C40 H40A 0.9900
C40 H40B 0.9900
C41 C46 1.376(4)
C41 C42 1.393(4)
C42 C43 1.392(4)
C43 C44 1.381(4)
C43 H43 0.9500
C44 C45 1.397(4)
C44 C53 1.522(4)
C45 C46 1.399(4)
C46 H46 0.9500
C47 C48 1.485(5)
C47 H47A 0.9900
C47 H47B 0.9900
C48 H48A 0.9900
C48 H48B 0.9900
C49 H49A 0.9800
C49 H49B 0.9800
C49 H49C 0.9800
C50 C51 1.484(6)
C50 H50A 0.9900
C50 H50B 0.9900
C51 H51A 0.9900
C51 H51B 0.9900
C52 H52A 0.9800
C52 H52B 0.9800
C52 H52C 0.9800
C53 C54 1.514(4)
C53 H53A 0.9900
C53 H53B 0.9900
C54 C59 1.389(4)
C54 C55 1.396(4)
C55 C56 1.385(4)
C56 C57 1.385(4)
C56 H56 0.9500
C57 C58 1.385(4)
C58 C59 1.390(4)
C59 H59 0.9500
C60 C61 1.493(4)
C60 H60A 0.9900
C60 H60B 0.9900
C61 H61A 0.9900
C61 H61B 0.9900
C62 H62A 0.9800
C62 H62B 0.9800
C62 H62C 0.9800
C63 C64 1.433(6)
C63 H63A 0.9900
C63 H63B 0.9900
C64 O20A 1.350(11)
C64 H64A 0.9900
C64 H64B 0.9900
C64 H64C 0.9900
C64 H64D 0.9900
O20A C65A 1.399(16)
C65A H65A 0.9800
C65A H65B 0.9800
C65A H65C 0.9800
O10A C36A 1.52(2)
C36A H36D 0.9800
C36A H36E 0.9800
C36A H36F 0.9800
C65 H65D 0.9800
C65 H65E 0.9800
C65 H65F 0.9800

loop_
_platon_squeeze_void_nr
_platon_squeeze_void_average_x
_platon_squeeze_void_average_y
_platon_squeeze_void_average_z
_platon_squeeze_void_volume
_platon_squeeze_void_count_electrons
_platon_squeeze_void_content
1 -0.500 0.000 1.000 544 121 ' '
2 0.500 0.500 0.500 10 1 ' '
